data_2004939
loop_
_publ_author_name
'Jones, P. G.'
'Heirtzler, F.'
'Hopf, H.'

_publ_section_title
;
 1,4-Bis(4'-[2.2.2]paracyclophanyl)buta-1,3-diyne and its Bis[silver(I)
 hexafluoroantimonate] Complex
;
_journal_issue 6
_journal_name_full 'Acta Crystallographica Section C'
_journal_page_first 1384
_journal_page_last 1388
_journal_paper_doi 10.1107/S0108270195016994
_journal_volume 52
_journal_year 1996
_chemical_formula_iupac 'C52 H46'
_chemical_formula_sum 'C52 H46'
_chemical_formula_weight 670.89
_chemical_name_systematic
;
 1,4-bis-4'-[2.2.2]Paracyclophanyl-buta-1,3-diyne
;
_space_group_IT_number 43
_symmetry_cell_setting orthorhombic
_symmetry_space_group_name_Hall 'F 2 -2d'
_symmetry_space_group_name_H-M 'F d d 2'
_audit_creation_method SHELXL
_cell_angle_alpha 90.00
_cell_angle_beta 90.00
_cell_angle_gamma 90.00
_cell_formula_units_Z 8
_cell_length_a 26.319(7)
_cell_length_b 16.313(4)
_cell_length_c 17.842(4)
_cell_measurement_reflns_used 50
_cell_measurement_temperature 178(2)
_cell_measurement_theta_max 11.2
_cell_measurement_theta_min 10
_cell_volume 7660(3)
_computing_cell_refinement 'Nicolet P3'
_computing_data_collection 'Nicolet P3 (Nicolet, 1987)'
_computing_data_reduction 'Nicolet XDISK'
_computing_molecular_graphics 'XP (Siemens, 1994)'
_computing_publication_material SHELXL93
_computing_structure_refinement 'SHELXL93 (Sheldrick, 1993)'
_computing_structure_solution 'SHELXS86 (Sheldrick, 1990)'
_diffrn_ambient_temperature 178(2)
_diffrn_measurement_device 'Siemens R3'
_diffrn_measurement_method \w-scans
_diffrn_radiation_monochromator graphite
_diffrn_radiation_source 'fine-focus sealed tube'
_diffrn_radiation_type MoK\a
_diffrn_radiation_wavelength 0.71073
_diffrn_reflns_av_R_equivalents 0.0369
_diffrn_reflns_av_sigmaI/netI 0.0536
_diffrn_reflns_limit_h_max 0
_diffrn_reflns_limit_h_min -34
_diffrn_reflns_limit_k_max 21
_diffrn_reflns_limit_k_min -21
_diffrn_reflns_limit_l_max 0
_diffrn_reflns_limit_l_min -23
_diffrn_reflns_number 4552
_diffrn_reflns_theta_max 27.50
_diffrn_reflns_theta_min 3.10
_diffrn_standards_decay_% 0
_diffrn_standards_interval_count 147
_diffrn_standards_number 3
_exptl_absorpt_coefficient_mu 0.065
_exptl_absorpt_correction_type none
_exptl_crystal_colour colourless
_exptl_crystal_density_diffrn 1.163
_exptl_crystal_density_meas ?
_exptl_crystal_description prism
_exptl_crystal_F_000 2864
_exptl_crystal_size_max 0.60
_exptl_crystal_size_mid 0.40
_exptl_crystal_size_min 0.30
_refine_diff_density_max 0.144
_refine_diff_density_min -0.153
_refine_ls_abs_structure_details 'not determined'
_refine_ls_abs_structure_Flack 'indeterminate. Origin fixing: Flack & Schwarzenbach (1988)'
_refine_ls_extinction_method none
_refine_ls_goodness_of_fit_all 0.989
_refine_ls_goodness_of_fit_obs 1.016
_refine_ls_hydrogen_treatment 'H atoms riding'
_refine_ls_matrix_type full
_refine_ls_number_parameters 235
_refine_ls_number_reflns 2278
_refine_ls_number_restraints 243
_refine_ls_restrained_S_all 0.939
_refine_ls_restrained_S_obs 0.927
_refine_ls_R_factor_all 0.0916
_refine_ls_R_factor_obs 0.0411
_refine_ls_shift/esd_max 0.000
_refine_ls_shift/esd_mean 0.000
_refine_ls_structure_factor_coef Fsqd
_refine_ls_weighting_details 'w = 1/[\s^2^(Fo^2^)+(0.0574P)^2^] where P=(Fo^2^+2Fc^2^)/3'
_refine_ls_weighting_scheme calc
_refine_ls_wR_factor_all 0.1182
_refine_ls_wR_factor_obs 0.0902
_reflns_number_observed 1354
_reflns_number_total 2278
_reflns_observed_criterion >2sigma(I)
_cod_data_source_file ab1332.cif
_cod_data_source_block I
_cod_depositor_comments
;
The following automatic conversions were performed:

'_geom_bond_publ_flag' value 'Y' changed to 'y' according to
/home/saulius/struct/CIF-dictionaries/cif_core.dic dictionary named
'cif_core.dic' version 2.4.1 from 2010-06-29 (3
times).

'_geom_angle_publ_flag' value 'Y' changed to 'y' according
to /home/saulius/struct/CIF-dictionaries/cif_core.dic dictionary
named 'cif_core.dic' version 2.4.1 from 2010-06-29 (2 times).

Automatic conversion script
Id: cif_fix_values 1715 2011-07-08 13:25:40Z adriana 

The following automatic conversions were performed:

'_exptl_crystal_density_meas' value 'not measured' was changed to '?'
- the value is perceived as not measured.

Automatic conversion script
Id: cif_fix_values 3008 2015-01-20 13:52:24Z robertas 

The following automatic conversions were performed:

'_refine_ls_weighting_scheme' value 'calc w =
1/[\s^2^(Fo^2^)+(0.0574P)^2^] where P=(Fo^2^+2Fc^2^)/3' was changed
to 'calc'. New tag '_refine_ls_weighting_details' was created. The
value of the new tag was set to 'w = 1/[\s^2^(Fo^2^)+(0.0574P)^2^]
where P=(Fo^2^+2Fc^2^)/3'.

Automatic conversion script
Id: cif_fix_values 3143 2015-03-26 13:38:13Z robertas 
;
_cod_original_cell_volume 7660.(3)
_cod_database_code 2004939

loop_
_symmetry_equiv_pos_as_xyz
'x, y, z'
'-x, -y, z'
'x+1/4, -y+1/4, z+1/4'
'-x+1/4, y+1/4, z+1/4'
'x, y+1/2, z+1/2'
'-x, -y+1/2, z+1/2'
'x+1/4, -y+3/4, z+3/4'
'-x+1/4, y+3/4, z+3/4'
'x+1/2, y, z+1/2'
'-x+1/2, -y, z+1/2'
'x+3/4, -y+1/4, z+3/4'
'-x+3/4, y+1/4, z+3/4'
'x+1/2, y+1/2, z'
'-x+1/2, -y+1/2, z'
'x+3/4, -y+3/4, z+1/4'
'-x+3/4, y+3/4, z+1/4'

loop_
_atom_site_aniso_label
_atom_site_aniso_U_11
_atom_site_aniso_U_22
_atom_site_aniso_U_33
_atom_site_aniso_U_12
_atom_site_aniso_U_13
_atom_site_aniso_U_23
C1 0.047(2) 0.063(2) 0.055(2) 0.000(2) 0.011(2) -0.007(2)
C2 0.043(2) 0.050(2) 0.056(2) -0.0062(14) 0.010(2) -0.001(2)
C3 0.037(2) 0.038(2) 0.050(2) -0.0019(13) 0.0039(14) -0.0016(15)
C4 0.0345(15) 0.039(2) 0.052(2) 0.0007(13) -0.0012(14) -0.0027(15)
C5 0.043(2) 0.042(2) 0.046(2) 0.0006(13) -0.0056(14) -0.0046(14)
C6 0.046(2) 0.038(2) 0.049(2) 0.0019(14) 0.002(2) -0.0050(14)
C7 0.043(2) 0.044(2) 0.057(2) 0.0104(14) 0.008(2) 0.000(2)
C8 0.048(2) 0.043(2) 0.051(2) 0.0067(14) 0.0021(15) 0.007(2)
C9 0.056(2) 0.057(2) 0.043(2) 0.003(2) 0.009(2) -0.008(2)
C10 0.056(2) 0.067(2) 0.048(2) 0.013(2) 0.014(2) -0.007(2)
C11 0.036(2) 0.065(2) 0.045(2) 0.0076(15) 0.0119(14) 0.002(2)
C12 0.042(2) 0.063(2) 0.047(2) 0.002(2) -0.0005(14) 0.001(2)
C13 0.041(2) 0.058(2) 0.053(2) -0.004(2) -0.0005(15) 0.007(2)
C14 0.038(2) 0.067(2) 0.048(2) -0.010(2) 0.0022(14) 0.009(2)
C15 0.041(2) 0.082(3) 0.052(2) 0.003(2) -0.005(2) 0.007(2)
C16 0.042(2) 0.069(2) 0.058(2) 0.015(2) 0.0085(15) 0.008(2)
C17 0.051(2) 0.076(2) 0.056(2) -0.020(2) -0.007(2) 0.006(2)
C18 0.054(2) 0.073(3) 0.055(2) -0.018(2) -0.004(2) -0.002(2)
C19 0.048(2) 0.061(2) 0.041(2) -0.010(2) -0.0035(15) -0.001(2)
C20 0.056(2) 0.051(2) 0.060(2) -0.002(2) 0.002(2) 0.010(2)
C21 0.047(2) 0.059(2) 0.057(2) 0.006(2) 0.002(2) 0.002(2)
C22 0.045(2) 0.051(2) 0.044(2) -0.0009(14) 0.0084(14) -0.008(2)
C23 0.058(2) 0.048(2) 0.049(2) -0.003(2) 0.000(2) 0.000(2)
C24 0.051(2) 0.061(2) 0.047(2) 0.0044(15) -0.013(2) -0.001(2)
C25 0.039(2) 0.056(2) 0.053(2) -0.0032(14) -0.0009(15) -0.004(2)
C26 0.039(2) 0.057(2) 0.056(2) -0.0003(15) 0.0013(15) -0.001(2)

loop_
_atom_site_label
_atom_site_occupancy
_atom_site_fract_x
_atom_site_fract_y
_atom_site_fract_z
_atom_site_U_iso_or_equiv
_atom_site_thermal_displace_type
_atom_site_calc_flag
_atom_site_refinement_flags
_atom_site_type_symbol
C1 1 .39071(12) .5350(2) .5000(2) .0550(9) Uani d U C
H1A 1 .40257(12) .5375(2) .4474(2) .066 Uiso calc R H
H1B 1 .41502(12) .5004(2) .5282(2) .066 Uiso calc R H
C2 1 .39170(12) .6216(2) .5329(2) .0495(8) Uani d U C
H2A 1 .42746(12) .6398(2) .5374(2) .059 Uiso calc R H
H2B 1 .37430(12) .6594(2) .4979(2) .059 Uiso calc R H
C3 1 .36670(11) .6277(2) .6086(2) .0414(7) Uani d U C
C4 1 .38781(10) .5940(2) .6743(2) .0418(7) Uani d U C
C5 1 .36094(11) .5959(2) .7422(2) .0436(7) Uani d U C
H5 1 .37605(11) .5730(2) .7858(2) .052 Uiso calc R H
C6 1 .31296(11) .6303(2) .7474(2) .0447(8) Uani d U C
C7 1 .29267(12) .6639(2) .6822(2) .0481(8) Uani d U C
H7 1 .25977(12) .6878(2) .6840(2) .058 Uiso calc R H
C8 1 .31886(12) .6637(2) .6149(2) .0472(8) Uani d U C
H8 1 .30390(12) .6886(2) .5721(2) .057 Uiso calc R H
C9 1 .28383(12) .6294(2) .8205(2) .0521(8) Uani d U C
H9A 1 .29194(12) .6800(2) .8486(2) .063 Uiso calc R H
H9B 1 .29573(12) .5823(2) .8508(2) .063 Uiso calc R H
C10 1 .22578(13) .6233(2) .8119(2) .0568(9) Uani d U C
H10A 1 .21034(13) .6158(2) .8620(2) .068 Uiso calc R H
H10B 1 .21280(13) .6754(2) .7909(2) .068 Uiso calc R H
C11 1 .20943(11) .5536(2) .7618(2) .0485(8) Uani d U C
C12 1 .22657(12) .4748(2) .7729(2) .0509(8) Uani d U C
H12 1 .24644(12) .4627(2) .8159(2) .061 Uiso calc R H
C13 1 .21541(12) .4127(2) .7224(2) .0506(8) Uani d U C
H13 1 .22873(12) .3594(2) .7310(2) .061 Uiso calc R H
C14 1 .18532(11) .4262(2) .6597(2) .0509(8) Uani d U C
C15 1 .16618(12) .5051(3) .6500(2) .0585(9) Uani d U C
H15 1 .14465(12) .5165(3) .6086(2) .070 Uiso calc R H
C16 1 .17802(12) .5668(2) .6997(2) .0562(9) Uani d U C
H16 1 .16444(12) .6200(2) .6916(2) .067 Uiso calc R H
C17 1 .17647(14) .3590(2) .6029(2) .0612(10) Uani d U C
H17A 1 .14025(14) .3427(2) .6046(2) .073 Uiso calc R H
H17B 1 .19703(14) .3106(2) .6170(2) .073 Uiso calc R H
C18 1 .18997(13) .3838(2) .5223(2) .0608(10) Uani d U C
H18A 1 .18762(13) .3348(2) .4897(2) .073 Uiso calc R H
H18B 1 .16466(13) .4242(2) .5043(2) .073 Uiso calc R H
C19 1 .24257(12) .4205(2) .5147(2) .0503(8) Uani d U C
C20 1 .28589(13) .3812(2) .5389(2) .0558(9) Uani d U C
H20 1 .28315(13) .3279(2) .5599(2) .067 Uiso calc R H
C21 1 .33351(13) .4176(2) .5334(2) .0541(8) Uani d U C
H21 1 .36249(13) .3892(2) .5517(2) .065 Uiso calc R H
C22 1 .33941(11) .4944(2) .5017(2) .0467(8) Uani d U C
C23 1 .29620(13) .5333(2) .4761(2) .0517(8) Uani d U C
H23 1 .29919(13) .5856(2) .4531(2) .062 Uiso calc R H
C24 1 .24846(14) .4978(2) .4829(2) .0529(8) Uani d U C
H24 1 .21940(14) .5268(2) .4657(2) .063 Uiso calc R H
C25 1 .43629(12) .5545(2) .6722(2) .0494(8) Uani d U C
C26 1 .47695(11) .5200(2) .6711(2) .0505(8) Uani d U C

loop_
_atom_type_symbol
_atom_type_description
_atom_type_scat_dispersion_real
_atom_type_scat_dispersion_imag
_atom_type_scat_source
C C 0.0033 0.0016 'International Tables Vol C Tables 4.2.6.8 and 6.1.1.4'
H H 0.0000 0.0000 'International Tables Vol C Tables 4.2.6.8 and 6.1.1.4'

loop_
_geom_angle_atom_site_label_1
_geom_angle_atom_site_label_2
_geom_angle_atom_site_label_3
_geom_angle_site_symmetry_3
_geom_angle
_geom_angle_publ_flag
C22 C1 C2 . 114.5(3) ?
C3 C2 C1 . 113.4(3) ?
C8 C3 C4 . 116.9(3) ?
C8 C3 C2 . 119.7(3) ?
C4 C3 C2 . 123.3(2) ?
C5 C4 C3 . 120.7(2) ?
C5 C4 C25 . 118.9(3) ?
C3 C4 C25 . 120.4(3) ?
C6 C5 C4 . 121.8(3) ?
C5 C6 C7 . 117.0(3) ?
C5 C6 C9 . 121.0(3) ?
C7 C6 C9 . 122.0(3) ?
C8 C7 C6 . 122.2(3) ?
C7 C8 C3 . 121.4(3) ?
C6 C9 C10 . 114.7(3) ?
C11 C10 C9 . 113.0(3) ?
C12 C11 C16 . 116.8(3) ?
C12 C11 C10 . 121.7(3) ?
C16 C11 C10 . 121.4(3) ?
C11 C12 C13 . 121.3(3) ?
C12 C13 C14 . 121.9(3) ?
C13 C14 C15 . 116.9(3) ?
C13 C14 C17 . 120.9(3) ?
C15 C14 C17 . 122.1(3) ?
C16 C15 C14 . 120.9(3) ?
C15 C16 C11 . 122.0(3) ?
C14 C17 C18 . 113.7(3) ?
C19 C18 C17 . 113.5(3) ?
C20 C19 C24 . 117.2(3) ?
C20 C19 C18 . 123.0(3) ?
C24 C19 C18 . 119.8(3) ?
C19 C20 C21 . 121.7(3) ?
C22 C21 C20 . 121.1(3) ?
C23 C22 C21 . 117.3(3) ?
C23 C22 C1 . 122.1(3) ?
C21 C22 C1 . 120.5(3) ?
C22 C23 C24 . 121.7(3) ?
C23 C24 C19 . 120.9(3) ?
C26 C25 C4 . 179.0(3) y
C25 C26 C26 2_665 178.9(3) y

loop_
_geom_bond_atom_site_label_1
_geom_bond_atom_site_label_2
_geom_bond_site_symmetry_2
_geom_bond_distance
_geom_bond_publ_flag
C1 C22 . 1.504(4) ?
C1 C2 . 1.531(4) ?
C2 C3 . 1.505(4) ?
C3 C8 . 1.394(4) ?
C3 C4 . 1.410(4) ?
C4 C5 . 1.403(4) ?
C4 C25 . 1.430(4) y
C5 C6 . 1.385(4) ?
C6 C7 . 1.392(5) ?
C6 C9 . 1.513(5) ?
C7 C8 . 1.385(5) ?
C9 C10 . 1.539(5) ?
C10 C11 . 1.509(5) ?
C11 C12 . 1.377(5) ?
C11 C16 . 1.399(5) ?
C12 C13 . 1.386(5) ?
C13 C14 . 1.388(4) ?
C14 C15 . 1.392(5) ?
C14 C17 . 1.511(5) ?
C15 C16 . 1.377(5) ?
C17 C18 . 1.535(5) ?
C18 C19 . 1.514(4) ?
C19 C20 . 1.377(5) ?
C19 C24 . 1.392(5) ?
C20 C21 . 1.390(5) ?
C21 C22 . 1.384(5) ?
C22 C23 . 1.380(5) ?
C23 C24 . 1.388(5) ?
C25 C26 . 1.209(4) y
C26 C26 2_665 1.378(6) y

loop_
_geom_torsion_atom_site_label_1
_geom_torsion_atom_site_label_2
_geom_torsion_atom_site_label_3
_geom_torsion_atom_site_label_4
_geom_torsion_site_symmetry_4
_geom_torsion
C22 C1 C2 C3 . 49.2(4)
C1 C2 C3 C8 . -105.1(4)
C1 C2 C3 C4 . 70.8(4)
C8 C3 C4 C5 . 1.1(4)
C2 C3 C4 C5 . -175.0(3)
C8 C3 C4 C25 . 178.7(3)
C2 C3 C4 C25 . 2.7(4)
C3 C4 C5 C6 . 0.3(4)
C25 C4 C5 C6 . -177.4(3)
C4 C5 C6 C7 . -0.7(4)
C4 C5 C6 C9 . 178.0(3)
C5 C6 C7 C8 . -0.2(5)
C9 C6 C7 C8 . -178.9(3)
C6 C7 C8 C3 . 1.6(5)
C4 C3 C8 C7 . -2.0(4)
C2 C3 C8 C7 . 174.2(3)
C5 C6 C9 C10 . -147.5(3)
C7 C6 C9 C10 . 31.1(4)
C6 C9 C10 C11 . 51.4(4)
C9 C10 C11 C12 . 51.7(4)
C9 C10 C11 C16 . -125.2(3)
C16 C11 C12 C13 . 3.5(4)
C10 C11 C12 C13 . -173.6(3)
C11 C12 C13 C14 . -1.9(5)
C12 C13 C14 C15 . -0.8(5)
C12 C13 C14 C17 . 176.0(3)
C13 C14 C15 C16 . 1.7(5)
C17 C14 C15 C16 . -175.0(3)
C14 C15 C16 C11 . -0.1(5)
C12 C11 C16 C15 . -2.5(5)
C10 C11 C16 C15 . 174.6(3)
C13 C14 C17 C18 . -125.7(4)
C15 C14 C17 C18 . 50.9(4)
C14 C17 C18 C19 . 51.0(4)
C17 C18 C19 C20 . 54.9(5)
C17 C18 C19 C24 . -124.2(4)
C24 C19 C20 C21 . 1.2(5)
C18 C19 C20 C21 . -177.9(3)
C19 C20 C21 C22 . -1.4(5)
C20 C21 C22 C23 . 0.2(5)
C20 C21 C22 C1 . 176.5(3)
C2 C1 C22 C23 . 49.2(4)
C2 C1 C22 C21 . -126.9(3)
C21 C22 C23 C24 . 1.2(5)
C1 C22 C23 C24 . -175.1(3)
C22 C23 C24 C19 . -1.4(5)
C20 C19 C24 C23 . 0.2(5)
C18 C19 C24 C23 . 179.3(3)
C5 C4 C25 C26 . 4.E1(2)
C3 C4 C25 C26 . -13.E1(2)
C4 C25 C26 C26 2_665 -2.E1(4)
